data_4127839
loop_
_publ_author_name
'Gould, Colin A.'
'McClain, K. Randall'
'Yu, Jason M.'
'Groshens, Thomas J.'
'Furche, Filipp'
'Harvey, Benjamin G.'
'Long, Jeffrey R.'

_publ_section_title
;
 Synthesis and Magnetism of Neutral, Linear Metallocene Complexes of
 Terbium(II) and Dysprosium(II).
;
_journal_issue 33
_journal_name_full 'Journal of the American Chemical Society'
_journal_page_first 12967
_journal_page_last 12973
_journal_paper_doi 10.1021/jacs.9b05816
_journal_volume 141
_journal_year 2019
_chemical_formula_moiety 'C40 H70 Dy'
_chemical_formula_sum 'C40 H70 Dy'
_chemical_formula_weight 713.46
_space_group_crystal_system monoclinic
_space_group_IT_number 14
_space_group_name_Hall '-P 2yn'
_space_group_name_H-M_alt 'P 1 21/n 1'
_symmetry_space_group_name_Hall '-P 2yn'
_symmetry_space_group_name_H-M 'P 1 21/n 1'
_atom_sites_solution_hydrogens geom
_atom_sites_solution_primary dual
_audit_creation_date 2019-04-02
_audit_creation_method
;
Olex2 1.2
(compiled 2018.05.29 svn.r3508 for OlexSys, GUI svn.r5506)
;
_cell_angle_alpha 90
_cell_angle_beta 91.917(5)
_cell_angle_gamma 90
_cell_formula_units_Z 2
_cell_length_a 11.0200(5)
_cell_length_b 13.0196(6)
_cell_length_c 12.8467(8)
_cell_measurement_reflns_used 14809
_cell_measurement_temperature 293(2)
_cell_measurement_theta_max 28.7510
_cell_measurement_theta_min 3.1360
_cell_volume 1842.16(17)
_computing_cell_refinement 'CrysAlisPro 1.171.40.45a (Rigaku OD, 2019)'
_computing_data_collection 'CrysAlisPro 1.171.40.45a (Rigaku OD, 2019)'
_computing_data_reduction 'CrysAlisPro 1.171.40.45a (Rigaku OD, 2019)'
_computing_molecular_graphics 'Olex2 (Dolomanov et al., 2009)'
_computing_publication_material 'Olex2 (Dolomanov et al., 2009)'
_computing_structure_refinement 'ShelXL (Sheldrick, 2015)'
_computing_structure_solution 'ShelXT (Sheldrick, 2015)'
_diffrn_ambient_temperature 293(2)
_diffrn_detector_area_resol_mean 5.8140
_diffrn_detector_type 'Pilatus 200K'
_diffrn_measured_fraction_theta_full 0.999
_diffrn_measured_fraction_theta_max 0.999
_diffrn_measurement_details
;
List of Runs (angles in degrees, time in seconds):

  # Type    Start    End  Width  t~exp~   \w     \q     \k     \f   Frames
--------------------------------------------------------------------------
  1  \w    -73.00  15.00   0.50    1.00    --    2.17 -47.00  -3.00  176
  2  \w    -25.00  45.00   0.50    1.00    --   -1.86  77.00-180.00  140
  3  \w    -45.00  21.00   0.50    1.00    --   -1.86 -77.00 -30.00  132
  4  \w    -45.00  21.00   0.50    1.00    --   -1.86 -77.00-180.00  132
  5  \w    -12.00  36.00   0.50    1.00    --    2.17 -99.00 150.00   96
  6  \w     10.00  36.00   0.50    1.00    --    2.17 -99.00  60.00   52
  7  \w     -7.00  34.00   0.50    1.00    --    2.17 -99.00   0.00   82
  8  \w    -11.00  36.00   0.50    1.00    --    2.17 -99.00 -30.00   94
  9  \w    -17.00  15.00   0.50    1.00    --    2.17  77.00 -60.00   64
 10  \w     -9.00  32.00   0.50    1.00    --    2.17 -99.00-180.00   82
 11  \w    -11.00  77.00   0.50    1.00    --    2.17  47.00 144.00  176
;
_diffrn_measurement_device 'four-circle diffractometer'
_diffrn_measurement_device_type 'ROD, Synergy Custom DW system, Pilatus 200K'
_diffrn_measurement_method '\w scans'
_diffrn_radiation_type MoK\a
_diffrn_radiation_wavelength 0.71073
_diffrn_reflns_av_R_equivalents 0.0774
_diffrn_reflns_av_unetI/netI 0.0314
_diffrn_reflns_Laue_measured_fraction_full 0.999
_diffrn_reflns_Laue_measured_fraction_max 0.999
_diffrn_reflns_limit_h_max 13
_diffrn_reflns_limit_h_min -13
_diffrn_reflns_limit_k_max 15
_diffrn_reflns_limit_k_min -15
_diffrn_reflns_limit_l_max 15
_diffrn_reflns_limit_l_min -15
_diffrn_reflns_number 36352
_diffrn_reflns_point_group_measured_fraction_full 0.999
_diffrn_reflns_point_group_measured_fraction_max 0.999
_diffrn_reflns_theta_full 25.242
_diffrn_reflns_theta_max 25.347
_diffrn_reflns_theta_min 2.862
_exptl_absorpt_coefficient_mu 2.052
_exptl_absorpt_correction_T_max 1.00000
_exptl_absorpt_correction_T_min 0.39721
_exptl_absorpt_correction_type multi-scan
_exptl_absorpt_process_details
;
CrysAlisPro 1.171.40.45a (Rigaku Oxford Diffraction, 2019)
Empirical absorption correction using spherical harmonics,
 implemented in SCALE3 ABSPACK scaling algorithm.
;
_exptl_crystal_colour yellow
_exptl_crystal_density_diffrn 1.286
_exptl_crystal_description block
_exptl_crystal_F_000 752
_exptl_crystal_size_max 0.38
_exptl_crystal_size_mid 0.34
_exptl_crystal_size_min 0.24
_refine_diff_density_max 1.188
_refine_diff_density_min -1.585
_refine_diff_density_rms 0.100
_refine_ls_extinction_method none
_refine_ls_goodness_of_fit_ref 1.077
_refine_ls_hydrogen_treatment constr
_refine_ls_matrix_type full
_refine_ls_number_parameters 197
_refine_ls_number_reflns 3365
_refine_ls_number_restraints 0
_refine_ls_restrained_S_all 1.077
_refine_ls_R_factor_all 0.0610
_refine_ls_R_factor_gt 0.0522
_refine_ls_shift/su_max 0.000
_refine_ls_shift/su_mean 0.000
_refine_ls_structure_factor_coef Fsqd
_refine_ls_weighting_details 'w=1/[\s^2^(Fo^2^)+(0.0392P)^2^+7.1982P] where P=(Fo^2^+2Fc^2^)/3'
_refine_ls_weighting_scheme calc
_refine_ls_wR_factor_gt 0.1164
_refine_ls_wR_factor_ref 0.1216
_reflns_Friedel_coverage 0.000
_reflns_number_gt 2894
_reflns_number_total 3365
_reflns_threshold_expression 'I > 2\s(I)'
_cod_data_source_file ja9b05816_si_003.cif
_cod_data_source_block rm7_91_3
_cod_database_code 4127839
_shelx_shelxl_version_number 2016/6
_shelx_space_group_comment
;
The symmetry employed for this shelxl refinement is uniquely defined
by the following loop, which should always be used as a source of
symmetry information in preference to the above space-group names.
They are only intended as comments.
;
_olex2_refinement_description
;
1. Fixed Uiso
 At 1.2 times of:
  All C(H) groups
 At 1.5 times of:
  All C(H,H,H) groups
2.a Ternary CH refined with riding coordinates:
 C18(H18), C12(H12), C6(H6), C15(H15), C9(H9)
2.b Idealised Me refined as rotating group:
 C8(H8A,H8B,H8C), C19(H19A,H19B,H19C), C20(H20A,H20B,H20C), C16(H16A,H16B,
 H16C), C11(H11A,H11B,H11C), C13(H13A,H13B,H13C), C14(H14A,H14B,H14C), C17(H17A,
 H17B,H17C), C7(H7A,H7B,H7C), C10(H10A,H10B,H10C)
;
_olex2_submission_special_instructions 'No special instructions were received'
_oxdiff_exptl_absorpt_empirical_details
;
Empirical correction (ABSPACK) includes:
- Absorption correction using spherical harmonics
- Frame scaling
;

loop_
_space_group_symop_operation_xyz
'x, y, z'
'-x+1/2, y+1/2, -z+1/2'
'-x, -y, -z'
'x-1/2, -y-1/2, z-1/2'

loop_
_atom_site_label
_atom_site_type_symbol
_atom_site_fract_x
_atom_site_fract_y
_atom_site_fract_z
_atom_site_U_iso_or_equiv
_atom_site_adp_type
_atom_site_occupancy
_atom_site_site_symmetry_order
_atom_site_calc_flag
_atom_site_refinement_flags_posn
_atom_site_refinement_flags_adp
_atom_site_refinement_flags_occupancy
Dy1 Dy 0.500000 0.500000 0.500000 0.05848(18) Uani 1 2 d S T P
C18 C 0.5044(7) 0.4298(6) 0.2158(5) 0.074(2) Uani 1 1 d . . .
H18 H 0.443083 0.480839 0.194405 0.088 Uiso 1 1 calc R . .
C5 C 0.4987(4) 0.3259(3) 0.3916(4) 0.0333(10) Uani 1 1 d . . .
C12 C 0.1929(6) 0.3699(7) 0.5007(7) 0.086(3) Uani 1 1 d . . .
H12 H 0.211896 0.317669 0.553668 0.103 Uiso 1 1 calc R . .
C2 C 0.3128(4) 0.3779(4) 0.4445(4) 0.0422(12) Uani 1 1 d . . .
C4 C 0.4552(4) 0.4016(3) 0.3196(4) 0.0334(10) Uani 1 1 d . . .
C6 C 0.6121(5) 0.2624(5) 0.3747(6) 0.0629(18) Uani 1 1 d . . .
H6 H 0.641841 0.297324 0.312952 0.075 Uiso 1 1 calc R . .
C15 C 0.2467(8) 0.4997(4) 0.2949(8) 0.089(3) Uani 1 1 d . . .
H15 H 0.181418 0.498564 0.344884 0.107 Uiso 1 1 calc R . .
C8 C 0.7197(5) 0.2720(6) 0.4435(7) 0.078(2) Uani 1 1 d . . .
H8A H 0.733934 0.343113 0.459259 0.117 Uiso 1 1 calc GR . .
H8B H 0.788721 0.244141 0.409606 0.117 Uiso 1 1 calc GR . .
H8C H 0.707157 0.234901 0.506832 0.117 Uiso 1 1 calc GR . .
C19 C 0.4792(6) 0.3525(5) 0.1331(5) 0.0589(15) Uani 1 1 d . . .
H19A H 0.536478 0.297169 0.140381 0.088 Uiso 1 1 calc GR . .
H19B H 0.486561 0.384008 0.066050 0.088 Uiso 1 1 calc GR . .
H19C H 0.398398 0.326251 0.139361 0.088 Uiso 1 1 calc GR . .
C9 C 0.4229(8) 0.2272(5) 0.5517(5) 0.0696(19) Uani 1 1 d . . .
H9 H 0.505005 0.201118 0.541271 0.083 Uiso 1 1 calc R . .
C20 C 0.6117(7) 0.4931(6) 0.2067(7) 0.080(2) Uani 1 1 d . . .
H20A H 0.613058 0.544630 0.260150 0.119 Uiso 1 1 calc GR . .
H20B H 0.610217 0.525553 0.139605 0.119 Uiso 1 1 calc GR . .
H20C H 0.682891 0.450894 0.214382 0.119 Uiso 1 1 calc GR . .
C1 C 0.4113(4) 0.3119(4) 0.4689(4) 0.0374(11) Uani 1 1 d . . .
C16 C 0.1833(5) 0.4462(4) 0.2054(4) 0.0441(12) Uani 1 1 d . . .
H16A H 0.233503 0.448245 0.145814 0.066 Uiso 1 1 calc GR . .
H16B H 0.107605 0.479947 0.189199 0.066 Uiso 1 1 calc GR . .
H16C H 0.168242 0.375988 0.223930 0.066 Uiso 1 1 calc GR . .
C3 C 0.3394(4) 0.4339(4) 0.3537(4) 0.0398(12) Uani 1 1 d . . .
C11 C 0.4282(7) 0.2542(6) 0.6616(5) 0.073(2) Uani 1 1 d . . .
H11A H 0.487834 0.307034 0.673468 0.109 Uiso 1 1 calc GR . .
H11B H 0.450119 0.194704 0.702146 0.109 Uiso 1 1 calc GR . .
H11C H 0.350220 0.278682 0.681607 0.109 Uiso 1 1 calc GR . .
C13 C 0.0961(4) 0.3183(5) 0.4357(5) 0.0506(14) Uani 1 1 d . . .
H13A H 0.073538 0.361353 0.377578 0.076 Uiso 1 1 calc GR . .
H13B H 0.026430 0.306397 0.477014 0.076 Uiso 1 1 calc GR . .
H13C H 0.125969 0.253867 0.410773 0.076 Uiso 1 1 calc GR . .
C14 C 0.1539(6) 0.4572(5) 0.5647(5) 0.0592(16) Uani 1 1 d . . .
H14A H 0.219658 0.477834 0.610978 0.089 Uiso 1 1 calc GR . .
H14B H 0.085827 0.436912 0.604576 0.089 Uiso 1 1 calc GR . .
H14C H 0.130974 0.513622 0.520144 0.089 Uiso 1 1 calc GR . .
C17 C 0.2624(6) 0.6106(4) 0.2853(5) 0.0585(16) Uani 1 1 d . . .
H17A H 0.325204 0.624698 0.237260 0.088 Uiso 1 1 calc GR . .
H17B H 0.284700 0.639080 0.352170 0.088 Uiso 1 1 calc GR . .
H17C H 0.187689 0.641026 0.260112 0.088 Uiso 1 1 calc GR . .
C7 C 0.5880(5) 0.1593(4) 0.3295(5) 0.0514(14) Uani 1 1 d . . .
H7A H 0.552670 0.116014 0.380889 0.077 Uiso 1 1 calc GR . .
H7B H 0.662916 0.129530 0.308092 0.077 Uiso 1 1 calc GR . .
H7C H 0.532986 0.165453 0.270343 0.077 Uiso 1 1 calc GR . .
C10 C 0.3464(5) 0.1363(4) 0.5241(5) 0.0540(14) Uani 1 1 d . . .
H10A H 0.262749 0.152058 0.535139 0.081 Uiso 1 1 calc GR . .
H10B H 0.370885 0.079113 0.567071 0.081 Uiso 1 1 calc GR . .
H10C H 0.356377 0.119064 0.452212 0.081 Uiso 1 1 calc GR . .

loop_
_atom_site_aniso_label
_atom_site_aniso_U_11
_atom_site_aniso_U_22
_atom_site_aniso_U_33
_atom_site_aniso_U_23
_atom_site_aniso_U_13
_atom_site_aniso_U_12
Dy1 0.0435(2) 0.0568(3) 0.0731(3) -0.0290(2) -0.02877(19) 0.00249(18)
C18 0.092(5) 0.082(5) 0.047(4) 0.006(3) 0.005(3) -0.040(4)
C5 0.028(2) 0.033(2) 0.039(3) -0.0054(19) -0.0048(19) 0.0032(18)
C12 0.033(3) 0.123(7) 0.104(6) -0.054(5) 0.023(3) -0.008(4)
C2 0.025(2) 0.057(3) 0.045(3) -0.021(2) 0.001(2) -0.008(2)
C4 0.035(2) 0.031(2) 0.034(2) -0.0010(18) -0.0038(19) -0.0060(19)
C6 0.037(3) 0.053(3) 0.097(5) -0.023(3) -0.021(3) 0.019(3)
C15 0.093(5) 0.035(3) 0.134(7) -0.014(3) -0.086(5) 0.013(3)
C8 0.032(3) 0.087(5) 0.113(6) -0.030(4) -0.014(3) 0.013(3)
C19 0.068(4) 0.060(4) 0.050(3) -0.009(3) 0.010(3) 0.004(3)
C9 0.103(6) 0.064(4) 0.042(3) 0.006(3) -0.007(3) -0.021(4)
C20 0.078(5) 0.079(5) 0.083(5) -0.012(4) 0.033(4) -0.027(4)
C1 0.038(3) 0.039(3) 0.034(3) -0.006(2) -0.001(2) -0.008(2)
C16 0.048(3) 0.039(3) 0.044(3) 0.005(2) -0.018(2) -0.005(2)
C3 0.031(2) 0.031(2) 0.057(3) -0.016(2) -0.019(2) 0.0049(19)
C11 0.084(5) 0.080(5) 0.052(4) -0.001(3) -0.022(3) 0.025(4)
C13 0.027(3) 0.060(3) 0.064(4) 0.018(3) -0.007(2) -0.006(2)
C14 0.045(3) 0.080(4) 0.053(3) -0.003(3) 0.007(3) 0.020(3)
C17 0.077(4) 0.041(3) 0.055(4) -0.002(3) -0.026(3) -0.002(3)
C7 0.041(3) 0.047(3) 0.067(4) -0.013(3) 0.005(3) 0.017(2)
C10 0.055(3) 0.042(3) 0.065(4) 0.008(3) 0.007(3) 0.005(3)

loop_
_atom_type_symbol
_atom_type_description
_atom_type_scat_dispersion_real
_atom_type_scat_dispersion_imag
_atom_type_scat_source
C C 0.0033 0.0016 'International Tables Vol C Tables 4.2.6.8 and 6.1.1.4'
H H 0.0000 0.0000 'International Tables Vol C Tables 4.2.6.8 and 6.1.1.4'
Dy Dy -0.1892 4.4098 'International Tables Vol C Tables 4.2.6.8 and 6.1.1.4'

loop_
_geom_angle_atom_site_label_1
_geom_angle_atom_site_label_2
_geom_angle_atom_site_label_3
_geom_angle
_geom_angle_site_symmetry_1
_geom_angle_site_symmetry_3
C5 Dy1 C5 180.0 3_666 .
C5 Dy1 C2 129.41(14) . 3_666
C5 Dy1 C2 50.59(14) 3_666 3_666
C5 Dy1 C2 50.59(14) . .
C5 Dy1 C2 129.42(14) 3_666 .
C5 Dy1 C4 149.08(14) 3_666 .
C5 Dy1 C4 149.08(14) . 3_666
C5 Dy1 C4 30.92(14) 3_666 3_666
C5 Dy1 C4 30.92(14) . .
C5 Dy1 C1 149.10(15) . 3_666
C5 Dy1 C1 30.90(15) 3_666 3_666
C5 Dy1 C1 30.90(15) . .
C5 Dy1 C1 149.10(15) 3_666 .
C5 Dy1 C3 129.23(14) . 3_666
C5 Dy1 C3 50.77(14) 3_666 3_666
C5 Dy1 C3 50.77(14) . .
C5 Dy1 C3 129.23(14) 3_666 .
C2 Dy1 C2 180.0 . 3_666
C4 Dy1 C2 129.15(15) . 3_666
C4 Dy1 C2 50.85(15) . .
C4 Dy1 C2 50.85(15) 3_666 3_666
C4 Dy1 C2 129.15(15) 3_666 .
C4 Dy1 C4 180.0 3_666 .
C4 Dy1 C3 30.88(15) . .
C4 Dy1 C3 30.88(15) 3_666 3_666
C4 Dy1 C3 149.12(15) 3_666 .
C4 Dy1 C3 149.12(15) . 3_666
C1 Dy1 C2 30.63(16) . .
C1 Dy1 C2 30.62(16) 3_666 3_666
C1 Dy1 C2 149.38(16) . 3_666
C1 Dy1 C2 149.38(16) 3_666 .
C1 Dy1 C4 128.75(14) . 3_666
C1 Dy1 C4 128.75(14) 3_666 .
C1 Dy1 C4 51.25(14) . .
C1 Dy1 C4 51.25(14) 3_666 3_666
C1 Dy1 C1 180.0 . 3_666
C1 Dy1 C3 129.14(15) 3_666 .
C1 Dy1 C3 50.86(15) . .
C1 Dy1 C3 50.86(15) 3_666 3_666
C1 Dy1 C3 129.14(15) . 3_666
C3 Dy1 C2 30.59(17) 3_666 3_666
C3 Dy1 C2 30.59(17) . .
C3 Dy1 C2 149.41(17) . 3_666
C3 Dy1 C2 149.41(17) 3_666 .
C3 Dy1 C3 180.0 3_666 .
C4 C18 H18 98.6 . .
C19 C18 H18 98.6 . .
C19 C18 C4 113.9(5) . .
C20 C18 H18 98.6 . .
C20 C18 C4 122.0(6) . .
C20 C18 C19 117.5(6) . .
C4 C5 Dy1 75.3(3) . .
C4 C5 C6 122.9(5) . .
C6 C5 Dy1 123.2(3) . .
C1 C5 Dy1 74.6(3) . .
C1 C5 C4 108.8(4) . .
C1 C5 C6 127.7(5) . .
C2 C12 H12 102.0 . .
C13 C12 H12 102.0 . .
C13 C12 C2 112.3(5) . .
C14 C12 H12 102.0 . .
C14 C12 C2 118.9(6) . .
C14 C12 C13 116.3(6) . .
C12 C2 Dy1 125.7(4) . .
C1 C2 Dy1 73.9(3) . .
C1 C2 C12 121.5(6) . .
C1 C2 C3 108.6(4) . .
C3 C2 Dy1 74.6(3) . .
C3 C2 C12 129.1(6) . .
C18 C4 Dy1 126.1(3) . .
C5 C4 Dy1 73.8(3) . .
C5 C4 C18 128.5(5) . .
C5 C4 C3 106.9(4) . .
C3 C4 Dy1 74.6(3) . .
C3 C4 C18 123.6(5) . .
C5 C6 H6 99.4 . .
C8 C6 C5 121.5(5) . .
C8 C6 H6 99.4 . .
C8 C6 C7 116.4(5) . .
C7 C6 C5 114.3(5) . .
C7 C6 H6 99.4 . .
C16 C15 H15 99.3 . .
C16 C15 C3 114.1(5) . .
C3 C15 H15 99.3 . .
C17 C15 H15 99.3 . .
C17 C15 C16 116.7(6) . .
C17 C15 C3 121.4(5) . .
C6 C8 H8A 109.5 . .
C6 C8 H8B 109.5 . .
C6 C8 H8C 109.5 . .
H8A C8 H8B 109.5 . .
H8A C8 H8C 109.5 . .
H8B C8 H8C 109.5 . .
C18 C19 H19A 109.5 . .
C18 C19 H19B 109.5 . .
C18 C19 H19C 109.5 . .
H19A C19 H19B 109.5 . .
H19A C19 H19C 109.5 . .
H19B C19 H19C 109.5 . .
C1 C9 H9 102.1 . .
C11 C9 H9 102.1 . .
C11 C9 C1 119.9(6) . .
C11 C9 C10 115.4(6) . .
C10 C9 H9 102.1 . .
C10 C9 C1 111.8(5) . .
C18 C20 H20A 109.5 . .
C18 C20 H20B 109.5 . .
C18 C20 H20C 109.5 . .
H20A C20 H20B 109.5 . .
H20A C20 H20C 109.5 . .
H20B C20 H20C 109.5 . .
C5 C1 Dy1 74.5(3) . .
C5 C1 C9 122.3(5) . .
C2 C1 Dy1 75.4(3) . .
C2 C1 C5 107.5(4) . .
C2 C1 C9 129.6(5) . .
C9 C1 Dy1 122.3(3) . .
C15 C16 H16A 109.5 . .
C15 C16 H16B 109.5 . .
C15 C16 H16C 109.5 . .
H16A C16 H16B 109.5 . .
H16A C16 H16C 109.5 . .
H16B C16 H16C 109.5 . .
C2 C3 Dy1 74.8(3) . .
C2 C3 C4 108.2(4) . .
C2 C3 C15 123.2(6) . .
C4 C3 Dy1 74.6(3) . .
C4 C3 C15 127.5(6) . .
C15 C3 Dy1 125.9(3) . .
C9 C11 H11A 109.5 . .
C9 C11 H11B 109.5 . .
C9 C11 H11C 109.5 . .
H11A C11 H11B 109.5 . .
H11A C11 H11C 109.5 . .
H11B C11 H11C 109.5 . .
C12 C13 H13A 109.5 . .
C12 C13 H13B 109.5 . .
C12 C13 H13C 109.5 . .
H13A C13 H13B 109.5 . .
H13A C13 H13C 109.5 . .
H13B C13 H13C 109.5 . .
C12 C14 H14A 109.5 . .
C12 C14 H14B 109.5 . .
C12 C14 H14C 109.5 . .
H14A C14 H14B 109.5 . .
H14A C14 H14C 109.5 . .
H14B C14 H14C 109.5 . .
C15 C17 H17A 109.5 . .
C15 C17 H17B 109.5 . .
C15 C17 H17C 109.5 . .
H17A C17 H17B 109.5 . .
H17A C17 H17C 109.5 . .
H17B C17 H17C 109.5 . .
C6 C7 H7A 109.5 . .
C6 C7 H7B 109.5 . .
C6 C7 H7C 109.5 . .
H7A C7 H7B 109.5 . .
H7A C7 H7C 109.5 . .
H7B C7 H7C 109.5 . .
C9 C10 H10A 109.5 . .
C9 C10 H10B 109.5 . .
C9 C10 H10C 109.5 . .
H10A C10 H10B 109.5 . .
H10A C10 H10C 109.5 . .
H10B C10 H10C 109.5 . .

loop_
_geom_bond_atom_site_label_1
_geom_bond_atom_site_label_2
_geom_bond_distance
_geom_bond_site_symmetry_2
Dy1 C5 2.660(4) 3_666
Dy1 C5 2.660(4) .
Dy1 C2 2.682(5) .
Dy1 C2 2.682(5) 3_666
Dy1 C4 2.680(4) .
Dy1 C4 2.680(4) 3_666
Dy1 C1 2.662(5) 3_666
Dy1 C1 2.662(5) .
Dy1 C3 2.680(4) .
Dy1 C3 2.680(4) 3_666
C18 H18 0.9800 .
C18 C4 1.502(8) .
C18 C19 1.483(9) .
C18 C20 1.449(9) .
C5 C4 1.424(6) .
C5 C6 1.520(7) .
C5 C1 1.418(7) .
C12 H12 0.9800 .
C12 C2 1.530(8) .
C12 C13 1.493(9) .
C12 C14 1.474(9) .
C2 C1 1.411(7) .
C2 C3 1.414(8) .
C4 C3 1.427(7) .
C6 H6 0.9800 .
C6 C8 1.461(8) .
C6 C7 1.484(8) .
C15 H15 0.9800 .
C15 C16 1.497(8) .
C15 C3 1.515(7) .
C15 C17 1.460(8) .
C8 H8A 0.9600 .
C8 H8B 0.9600 .
C8 H8C 0.9600 .
C19 H19A 0.9600 .
C19 H19B 0.9600 .
C19 H19C 0.9600 .
C9 H9 0.9800 .
C9 C1 1.535(8) .
C9 C11 1.453(9) .
C9 C10 1.489(8) .
C20 H20A 0.9600 .
C20 H20B 0.9600 .
C20 H20C 0.9600 .
C16 H16A 0.9600 .
C16 H16B 0.9600 .
C16 H16C 0.9600 .
C11 H11A 0.9600 .
C11 H11B 0.9600 .
C11 H11C 0.9600 .
C13 H13A 0.9600 .
C13 H13B 0.9600 .
C13 H13C 0.9600 .
C14 H14A 0.9600 .
C14 H14B 0.9600 .
C14 H14C 0.9600 .
C17 H17A 0.9600 .
C17 H17B 0.9600 .
C17 H17C 0.9600 .
C7 H7A 0.9600 .
C7 H7B 0.9600 .
C7 H7C 0.9600 .
C10 H10A 0.9600 .
C10 H10B 0.9600 .
C10 H10C 0.9600 .
